data_4302148
loop_
_publ_author_name
'Pierre Thu\'ery'

_publ_section_title
;
Lanthanide Complexes with Cucurbit[n]urils (n= 5, 6, 7) and Perrhenate
Ligands: New Examples of Encapsulation of Perrhenate Anions
;
_journal_name_full 'Inorganic Chemistry'
_journal_page_first 4497
_journal_page_last 4513
_journal_paper_doi 10.1021/ic900328z
_journal_volume 48
_journal_year 2009
_chemical_formula_sum 'C36 H50 N27 O40 Pr2 Re3'
_chemical_formula_weight 2341.45
_space_group_IT_number 33
_symmetry_cell_setting orthorhombic
_symmetry_space_group_name_Hall 'P 2c -2n'
_symmetry_space_group_name_H-M 'P n a 21'
_atom_sites_solution_hydrogens geom
_atom_sites_solution_primary direct
_atom_sites_solution_secondary difmap
_audit_creation_method SHELXL-97
_cell_angle_alpha 90.00
_cell_angle_beta 90.00
_cell_angle_gamma 90.00
_cell_formula_units_Z 4
_cell_length_a 12.0575(3)
_cell_length_b 21.5172(8)
_cell_length_c 23.7178(9)
_cell_measurement_reflns_used 154703
_cell_measurement_temperature 100(2)
_cell_measurement_theta_max 25.68
_cell_measurement_theta_min 3.22
_cell_volume 6153.4(4)
_computing_cell_refinement 'HKL2000 (Otwinowski & Minor, 1997)'
_computing_data_collection 'COLLECT (Nonius, 1998)'
_computing_data_reduction 'HKL2000 (Otwinowski & Minor, 1997)'
_computing_molecular_graphics 'SHELXTL (Sheldrick, 1999)'
_computing_publication_material 'SHELXTL (Sheldrick, 1999); PLATON (Spek, 2003)'
_computing_structure_refinement 'SHELXL-97 (Sheldrick, 1997)'
_computing_structure_solution 'SHELXS-97 (Sheldrick, 1997)'
_diffrn_ambient_temperature 100(2)
_diffrn_measured_fraction_theta_full 0.997
_diffrn_measured_fraction_theta_max 0.997
_diffrn_measurement_device_type 'Nonius Kappa-CCD area-detector diffractometer'
_diffrn_measurement_method 'two \f and five \w scans with 2\% steps (500 frames)'
_diffrn_radiation_monochromator graphite
_diffrn_radiation_source 'fine-focus sealed tube'
_diffrn_radiation_type MoK\a
_diffrn_radiation_wavelength 0.71073
_diffrn_reflns_av_R_equivalents 0.0518
_diffrn_reflns_av_sigmaI/netI 0.0323
_diffrn_reflns_limit_h_max 14
_diffrn_reflns_limit_h_min -14
_diffrn_reflns_limit_k_max 26
_diffrn_reflns_limit_k_min -26
_diffrn_reflns_limit_l_max 28
_diffrn_reflns_limit_l_min -28
_diffrn_reflns_number 154703
_diffrn_reflns_theta_full 25.68
_diffrn_reflns_theta_max 25.68
_diffrn_reflns_theta_min 3.22
_diffrn_standards_decay_% 0
_diffrn_standards_interval_time 0
_diffrn_standards_number 0
_exptl_absorpt_coefficient_mu 7.565
_exptl_absorpt_correction_T_max 0.546
_exptl_absorpt_correction_T_min 0.364
_exptl_absorpt_correction_type multi-scan
_exptl_absorpt_process_details 'SCALEPACK (Otwinowski & Minor, 1997)'
_exptl_crystal_colour colourless
_exptl_crystal_density_diffrn 2.527
_exptl_crystal_density_method 'not measured'
_exptl_crystal_description parallelepiped
_exptl_crystal_F_000 4472
_exptl_crystal_size_max 0.14
_exptl_crystal_size_mid 0.10
_exptl_crystal_size_min 0.08
_refine_diff_density_max 2.623
_refine_diff_density_min -4.919
_refine_diff_density_rms 0.176
_refine_ls_abs_structure_details 'Flack H D (1983), Acta Cryst. A39, 876-881'
_refine_ls_abs_structure_Flack 0.518(6)
_refine_ls_extinction_method none
_refine_ls_goodness_of_fit_ref 1.004
_refine_ls_hydrogen_treatment constr
_refine_ls_matrix_type full
_refine_ls_number_parameters 974
_refine_ls_number_reflns 11204
_refine_ls_number_restraints 25
_refine_ls_restrained_S_all 1.010
_refine_ls_R_factor_all 0.0381
_refine_ls_R_factor_gt 0.0344
_refine_ls_shift/su_max 0.000
_refine_ls_shift/su_mean 0.000
_refine_ls_structure_factor_coef Fsqd
_refine_ls_weighting_details 'calc w=1/[\s^2^(Fo^2^)+(0.0587P)^2^+29.5434P] where P=(Fo^2^+2Fc^2^)/3'
_refine_ls_weighting_scheme calc
_refine_ls_wR_factor_gt 0.0884
_refine_ls_wR_factor_ref 0.0904
_reflns_number_gt 10522
_reflns_number_total 11204
_reflns_threshold_expression >2sigma(I)
_cod_data_source_file ic900328z_si_001_07.cif
_cod_data_source_block 7
_cod_database_code 4302148

loop_
_symmetry_equiv_pos_as_xyz
'x, y, z'
'-x, -y, z+1/2'
'x+1/2, -y+1/2, z'
'-x+1/2, y+1/2, z+1/2'

loop_
_atom_site_label
_atom_site_type_symbol
_atom_site_fract_x
_atom_site_fract_y
_atom_site_fract_z
_atom_site_U_iso_or_equiv
_atom_site_adp_type
_atom_site_occupancy
_atom_site_symmetry_multiplicity
_atom_site_calc_flag
_atom_site_refinement_flags
_atom_site_disorder_assembly
_atom_site_disorder_group
Pr1 Pr 0.50858(4) 0.07853(2) 0.83478(2) 0.01961(11) Uani 1 1 d . . .
Pr2 Pr -0.04449(4) -0.04248(2) 0.68386(2) 0.01906(11) Uani 1 1 d . . .
Re1 Re 0.26350(3) -0.020548(16) 0.751583(17) 0.01970(9) Uani 1 1 d . . .
Re2 Re 0.44289(6) 0.23760(3) 0.52201(2) 0.05956(18) Uani 1 1 d . . .
Re3 Re 0.35171(3) 0.298920(16) 0.979810(17) 0.02126(9) Uani 1 1 d . . .
O1 O 0.3670(5) 0.1642(3) 0.8101(3) 0.0247(15) Uani 1 1 d . . .
O2 O -0.0700(6) 0.0597(3) 0.7358(3) 0.0252(15) Uani 1 1 d . . .
O3 O 0.3845(5) 0.0857(3) 0.9184(3) 0.0232(15) Uani 1 1 d . . .
O4 O -0.0171(5) -0.0504(3) 0.8494(3) 0.0243(15) Uani 1 1 d . . .
O5 O 0.4611(6) -0.0324(3) 0.8675(3) 0.0256(15) Uani 1 1 d . . .
O6 O 0.0830(5) -0.1980(3) 0.8548(3) 0.0240(15) Uani 1 1 d . . .
O7 O 0.6022(5) -0.0912(3) 0.7335(3) 0.0186(14) Uani 1 1 d . . .
O8 O 0.1592(5) -0.2215(3) 0.7286(3) 0.0231(15) Uani 1 1 d . . .
O9 O 0.5851(6) -0.0143(3) 0.6131(3) 0.0285(16) Uani 1 1 d . . .
O10 O 0.1160(5) -0.0977(3) 0.6312(3) 0.0223(14) Uani 1 1 d . . .
O11 O 0.4466(5) 0.1027(3) 0.6638(3) 0.0260(15) Uani 1 1 d . . .
O12 O -0.0157(5) 0.0398(3) 0.6154(3) 0.0220(15) Uani 1 1 d . . .
O13 O 0.5981(6) 0.1591(3) 0.7661(3) 0.0300(17) Uani 1 1 d . . .
O14 O 0.7128(6) 0.1158(3) 0.8246(3) 0.0317(17) Uani 1 1 d . . .
O15 O 0.7722(6) 0.1853(4) 0.7656(4) 0.041(2) Uani 1 1 d . . .
O16 O 0.6279(6) 0.0429(3) 0.9152(3) 0.0288(16) Uani 1 1 d . . .
O17 O 0.6747(5) -0.0073(3) 0.8400(3) 0.0249(14) Uani 1 1 d . . .
O18 O 0.7425(7) -0.0349(4) 0.9203(4) 0.046(2) Uani 1 1 d . . .
O19 O -0.1018(7) -0.0731(3) 0.5830(3) 0.0351(18) Uani 1 1 d . . .
O20 O -0.1403(6) -0.1411(3) 0.6473(3) 0.0283(16) Uani 1 1 d . . .
O21 O -0.1737(6) -0.1624(4) 0.5599(4) 0.0393(19) Uani 1 1 d . . .
O22 O 0.5547(6) 0.1752(4) 0.8901(3) 0.0315(17) Uani 1 1 d . . .
H22A H 0.5180 0.2137 0.9042 0.038 Uiso 1 1 d R . .
H22B H 0.5884 0.1683 0.9222 0.038 Uiso 1 1 d R . .
O23 O 0.5511(5) 0.0328(3) 0.7433(3) 0.0256(15) Uani 1 1 d . . .
H23A H 0.5595 -0.0041 0.7492 0.031 Uiso 1 1 d R . .
H23B H 0.5283 0.0364 0.7118 0.031 Uiso 1 1 d R . .
O24 O 0.0301(5) -0.1221(3) 0.7480(3) 0.0238(13) Uani 1 1 d . . .
H24A H 0.0435 -0.1073 0.7798 0.029 Uiso 1 1 d R . .
H24B H 0.0538 -0.1557 0.7420 0.029 Uiso 1 1 d R . .
O25 O -0.1766(5) -0.0707(3) 0.7607(3) 0.0299(16) Uani 1 1 d . . .
H25A H -0.2472 -0.0634 0.7476 0.036 Uiso 1 1 d R . .
H25B H -0.1833 -0.0422 0.7875 0.036 Uiso 1 1 d R . .
O26 O -0.2245(6) 0.0058(4) 0.6639(4) 0.042(2) Uani 1 1 d . . .
H26A H -0.2695 -0.0076 0.6428 0.051 Uiso 1 1 d R . .
H26B H -0.2569 0.0352 0.6821 0.051 Uiso 1 1 d R . .
O27 O 0.3227(5) 0.0394(3) 0.7906(3) 0.0210(14) Uani 1 1 d . . .
O28 O 0.1400(5) 0.0020(3) 0.7199(3) 0.0224(14) Uani 1 1 d . . .
O29 O 0.2387(6) -0.0823(4) 0.7951(4) 0.0375(19) Uani 1 1 d . . .
O30 O 0.3557(6) -0.0438(4) 0.7011(4) 0.0380(19) Uani 1 1 d . . .
O31 O 0.4637(13) 0.2139(6) 0.5885(6) 0.092(3) Uani 1 1 d U . .
O32 O 0.3029(12) 0.2588(6) 0.5087(7) 0.094(3) Uani 1 1 d U . .
O33 O 0.4459(10) 0.1730(5) 0.4806(5) 0.078(2) Uani 1 1 d . . .
O34 O 0.5416(10) 0.2890(4) 0.4979(5) 0.067(2) Uani 1 1 d . . .
O35 O 0.4186(6) 0.2717(3) 0.9201(3) 0.0331(17) Uani 1 1 d . . .
O36 O 0.4023(6) 0.2626(4) 1.0383(3) 0.0383(19) Uani 1 1 d . . .
O37 O 0.2091(5) 0.2876(3) 0.9745(3) 0.0280(15) Uani 1 1 d . . .
O38 O 0.3760(5) 0.3770(3) 0.9848(3) 0.0304(16) Uani 1 1 d . . .
O39 O -0.2262(11) 0.1086(6) 0.5793(6) 0.089(4) Uani 1 1 d U . .
H39A H -0.2724 0.1239 0.6107 0.106 Uiso 1 1 d R . .
H39B H -0.1851 0.1489 0.5751 0.106 Uiso 1 1 d R . .
O40 O 0.6410(13) 0.1886(7) 0.6472(7) 0.102(4) Uani 1 1 d U . .
N1 N 0.2208(6) 0.1761(3) 0.7481(4) 0.0213(16) Uani 1 1 d . . .
N2 N 0.1837(7) 0.1727(4) 0.8382(4) 0.0246(17) Uani 1 1 d . . .
N3 N 0.0192(6) 0.1142(4) 0.8069(4) 0.0225(17) Uani 1 1 d . . .
N4 N 0.0316(7) 0.1499(4) 0.7192(4) 0.0243(18) Uani 1 1 d . . .
N5 N 0.1953(7) 0.1016(4) 0.9181(4) 0.0280(19) Uani 1 1 d . . .
N6 N 0.2610(6) 0.0154(4) 0.9560(4) 0.0237(18) Uani 1 1 d . . .
N7 N 0.0953(7) -0.0420(4) 0.9286(4) 0.0244(18) Uani 1 1 d . . .
N8 N 0.0317(7) 0.0444(4) 0.8874(4) 0.0229(18) Uani 1 1 d . . .
N9 N 0.3527(6) -0.0809(4) 0.9343(4) 0.0224(17) Uani 1 1 d . . .
N10 N 0.4246(6) -0.1386(3) 0.8655(3) 0.0187(16) Uani 1 1 d . . .
N11 N 0.2736(6) -0.2126(4) 0.8682(3) 0.0208(17) Uani 1 1 d . . .
N12 N 0.1854(6) -0.1424(4) 0.9201(3) 0.0219(17) Uani 1 1 d . . .
N13 N 0.4961(6) -0.1690(3) 0.7746(3) 0.0190(16) Uani 1 1 d . . .
N14 N 0.5159(6) -0.1677(3) 0.6811(3) 0.0200(16) Uani 1 1 d . . .
N15 N 0.3254(6) -0.2056(3) 0.6816(4) 0.0200(16) Uani 1 1 d . . .
N16 N 0.3290(6) -0.2336(3) 0.7720(3) 0.0190(16) Uani 1 1 d . . .
N17 N 0.4795(6) -0.1032(4) 0.5994(4) 0.0224(17) Uani 1 1 d . . .
N18 N 0.4260(6) -0.0136(4) 0.5604(3) 0.0203(16) Uani 1 1 d . . .
N19 N 0.2346(6) -0.0452(4) 0.5720(3) 0.0199(17) Uani 1 1 d . . .
N20 N 0.2834(6) -0.1380(4) 0.6024(3) 0.0192(16) Uani 1 1 d . . .
N21 N 0.3392(6) 0.0855(4) 0.5840(4) 0.0237(18) Uani 1 1 d . . .
N22 N 0.2742(7) 0.1467(4) 0.6521(4) 0.0265(19) Uani 1 1 d . . .
N23 N 0.0821(7) 0.1321(3) 0.6213(4) 0.0241(18) Uani 1 1 d . . .
N24 N 0.1464(6) 0.0561(4) 0.5674(4) 0.0212(17) Uani 1 1 d . . .
N25 N 0.6995(7) 0.1541(4) 0.7855(4) 0.032(2) Uani 1 1 d . . .
N26 N 0.6857(6) -0.0008(4) 0.8919(4) 0.0243(18) Uani 1 1 d . . .
N27 N -0.1399(7) -0.1274(4) 0.5956(4) 0.030(2) Uani 1 1 d . . .
C1 C 0.2662(8) 0.1699(4) 0.7985(4) 0.020(2) Uani 1 1 d . . .
C2 C 0.0759(8) 0.1746(5) 0.8132(4) 0.027(2) Uani 1 1 d . . .
H2 H 0.0282 0.2058 0.8309 0.032 Uiso 1 1 calc R . .
C3 C 0.1039(7) 0.1914(4) 0.7509(5) 0.023(2) Uani 1 1 d . . .
H3 H 0.0897 0.2353 0.7424 0.027 Uiso 1 1 calc R . .
C4 C -0.0104(7) 0.1038(4) 0.7529(5) 0.0230(19) Uani 1 1 d . . .
C5 C 0.2004(8) 0.1645(4) 0.8985(4) 0.024(2) Uani 1 1 d . . .
H5A H 0.2723 0.1815 0.9084 0.029 Uiso 1 1 calc R . .
H5B H 0.1446 0.1885 0.9183 0.029 Uiso 1 1 calc R . .
C6 C -0.0395(8) 0.0830(5) 0.8535(5) 0.025(2) Uani 1 1 d . . .
H6A H -0.0734 0.1142 0.8774 0.030 Uiso 1 1 calc R . .
H6B H -0.0985 0.0575 0.8380 0.030 Uiso 1 1 calc R . .
C7 C 0.2871(8) 0.0688(4) 0.9291(4) 0.022(2) Uani 1 1 d . . .
C8 C 0.1413(7) 0.0082(5) 0.9623(5) 0.024(2) Uani 1 1 d . . .
H8 H 0.1195 0.0047 1.0020 0.029 Uiso 1 1 calc R . .
C9 C 0.0956(8) 0.0683(4) 0.9348(4) 0.022(2) Uani 1 1 d . . .
H9 H 0.0498 0.0924 0.9610 0.027 Uiso 1 1 calc R . .
C10 C 0.0321(7) -0.0184(5) 0.8841(4) 0.020(2) Uani 1 1 d . . .
C11 C 0.3431(7) -0.0301(5) 0.9734(5) 0.023(2) Uani 1 1 d . . .
H11A H 0.4146 -0.0098 0.9769 0.028 Uiso 1 1 calc R . .
H11B H 0.3230 -0.0462 1.0102 0.028 Uiso 1 1 calc R . .
C12 C 0.0939(8) -0.1073(5) 0.9430(4) 0.024(2) Uani 1 1 d . . .
H12A H 0.0948 -0.1112 0.9837 0.029 Uiso 1 1 calc R . .
H12B H 0.0251 -0.1253 0.9295 0.029 Uiso 1 1 calc R . .
C13 C 0.4157(8) -0.0799(4) 0.8877(4) 0.022(2) Uani 1 1 d . . .
C14 C 0.3627(7) -0.1827(4) 0.8984(4) 0.0191(19) Uani 1 1 d . . .
H14 H 0.4111 -0.2128 0.9173 0.023 Uiso 1 1 calc R . .
C15 C 0.2986(8) -0.1413(4) 0.9412(4) 0.022(2) Uani 1 1 d . . .
H15 H 0.3041 -0.1569 0.9799 0.027 Uiso 1 1 calc R . .
C16 C 0.1697(8) -0.1850(5) 0.8784(4) 0.022(2) Uani 1 1 d . . .
C17 C 0.5218(8) -0.1553(4) 0.8324(4) 0.0220(19) Uani 1 1 d . . .
H17A H 0.5745 -0.1213 0.8336 0.026 Uiso 1 1 calc R . .
H17B H 0.5568 -0.1913 0.8493 0.026 Uiso 1 1 calc R . .
C18 C 0.2913(8) -0.2588(4) 0.8240(4) 0.023(2) Uani 1 1 d . . .
H18A H 0.3452 -0.2889 0.8372 0.028 Uiso 1 1 calc R . .
H18B H 0.2222 -0.2807 0.8174 0.028 Uiso 1 1 calc R . .
C19 C 0.5427(7) -0.1378(5) 0.7308(4) 0.022(2) Uani 1 1 d . . .
C20 C 0.4409(7) -0.2190(4) 0.6913(4) 0.0192(19) Uani 1 1 d . . .
H20 H 0.4644 -0.2567 0.6714 0.023 Uiso 1 1 calc R . .
C21 C 0.4457(7) -0.2277(4) 0.7561(4) 0.0162(17) Uani 1 1 d . . .
H21 H 0.4897 -0.2640 0.7672 0.019 Uiso 1 1 calc R . .
C22 C 0.2635(7) -0.2196(4) 0.7282(4) 0.020(2) Uani 1 1 d . . .
C23 C 0.5520(8) -0.1462(4) 0.6264(4) 0.022(2) Uani 1 1 d . . .
H23C H 0.6241 -0.1267 0.6306 0.027 Uiso 1 1 calc R . .
H23D H 0.5612 -0.1819 0.6020 0.027 Uiso 1 1 calc R . .
C24 C 0.2745(8) -0.1999(4) 0.6266(4) 0.021(2) Uani 1 1 d . . .
H24C H 0.1967 -0.2108 0.6297 0.026 Uiso 1 1 calc R . .
H24D H 0.3091 -0.2294 0.6012 0.026 Uiso 1 1 calc R . .
C25 C 0.5051(7) -0.0412(5) 0.5941(4) 0.024(2) Uani 1 1 d . . .
C26 C 0.3402(8) -0.0567(5) 0.5439(4) 0.023(2) Uani 1 1 d . . .
H26 H 0.3316 -0.0584 0.5028 0.027 Uiso 1 1 calc R . .
C27 C 0.3799(8) -0.1185(5) 0.5676(4) 0.025(2) Uani 1 1 d . . .
H27 H 0.3955 -0.1485 0.5375 0.030 Uiso 1 1 calc R . .
C28 C 0.2041(8) -0.0940(4) 0.6044(4) 0.021(2) Uani 1 1 d . . .
C29 C 0.4222(9) 0.0518(5) 0.5513(4) 0.026(2) Uani 1 1 d . . .
H29A H 0.4082 0.0593 0.5116 0.031 Uiso 1 1 calc R . .
H29B H 0.4946 0.0690 0.5600 0.031 Uiso 1 1 calc R . .
C30 C 0.1533(7) -0.0059(4) 0.5436(4) 0.021(2) Uani 1 1 d . . .
H30A H 0.1727 -0.0028 0.5041 0.026 Uiso 1 1 calc R . .
H30B H 0.0810 -0.0255 0.5461 0.026 Uiso 1 1 calc R . .
C31 C 0.3618(7) 0.1100(4) 0.6370(4) 0.023(2) Uani 1 1 d . . .
C32 C 0.1913(8) 0.1539(4) 0.6070(5) 0.025(2) Uani 1 1 d . . .
H32 H 0.1903 0.1961 0.5915 0.031 Uiso 1 1 calc R . .
C33 C 0.2323(8) 0.1045(5) 0.5629(5) 0.029(2) Uani 1 1 d . . .
H33 H 0.2370 0.1218 0.5247 0.035 Uiso 1 1 calc R . .
C34 C 0.0652(7) 0.0718(4) 0.6039(4) 0.0187(19) Uani 1 1 d . . .
C35 C 0.2836(8) 0.1919(4) 0.6970(4) 0.025(2) Uani 1 1 d . . .
H35A H 0.2580 0.2318 0.6831 0.030 Uiso 1 1 calc R . .
H35B H 0.3613 0.1963 0.7069 0.030 Uiso 1 1 calc R . .
C36 C 0.0043(8) 0.1605(5) 0.6611(4) 0.025(2) Uani 1 1 d . . .
H36A H 0.0021 0.2049 0.6544 0.030 Uiso 1 1 calc R . .
H36B H -0.0693 0.1442 0.6540 0.030 Uiso 1 1 calc R . .

loop_
_atom_site_aniso_label
_atom_site_aniso_U_11
_atom_site_aniso_U_22
_atom_site_aniso_U_33
_atom_site_aniso_U_23
_atom_site_aniso_U_13
_atom_site_aniso_U_12
Pr1 0.0156(2) 0.0192(2) 0.0240(3) -0.0044(2) -0.0025(2) 0.00083(19)
Pr2 0.0139(2) 0.0189(2) 0.0244(3) -0.0025(2) -0.0018(2) -0.00012(18)
Re1 0.01536(17) 0.01845(16) 0.02530(19) -0.00321(16) -0.00409(16) 0.00103(13)
Re2 0.1015(5) 0.0407(3) 0.0365(3) 0.0074(2) 0.0226(3) 0.0048(3)
Re3 0.02088(18) 0.02082(17) 0.02208(19) -0.00021(16) 0.00295(16) -0.00015(14)
O1 0.023(4) 0.022(3) 0.029(4) -0.001(3) -0.007(3) -0.002(3)
O2 0.028(4) 0.023(3) 0.025(4) -0.005(3) 0.001(3) 0.001(3)
O3 0.018(3) 0.024(3) 0.028(4) -0.010(3) -0.004(3) 0.004(3)
O4 0.021(3) 0.024(3) 0.028(4) -0.009(3) 0.000(3) -0.004(3)
O5 0.026(4) 0.024(3) 0.027(4) -0.006(3) 0.006(3) 0.007(3)
O6 0.010(3) 0.021(3) 0.040(4) -0.001(3) -0.004(3) -0.002(2)
O7 0.010(3) 0.022(3) 0.025(4) -0.001(3) 0.000(2) -0.008(2)
O8 0.013(3) 0.025(3) 0.031(4) 0.001(3) 0.000(3) 0.002(3)
O9 0.026(4) 0.025(4) 0.034(4) 0.002(3) -0.006(3) -0.001(3)
O10 0.019(3) 0.023(3) 0.025(4) -0.003(3) 0.001(3) 0.003(3)
O11 0.017(3) 0.034(4) 0.026(4) 0.002(3) -0.013(3) -0.004(3)
O12 0.012(3) 0.021(3) 0.033(4) 0.000(3) -0.005(3) -0.003(3)
O13 0.032(4) 0.019(3) 0.039(5) 0.000(3) -0.003(3) -0.002(3)
O14 0.020(3) 0.027(4) 0.048(5) 0.009(3) -0.005(3) 0.009(3)
O15 0.032(4) 0.032(4) 0.060(6) 0.011(4) 0.009(4) -0.006(3)
O16 0.025(4) 0.039(4) 0.022(4) -0.013(3) -0.001(3) 0.007(3)
O17 0.025(3) 0.036(4) 0.014(3) -0.008(3) -0.001(3) 0.000(3)
O18 0.050(5) 0.045(5) 0.042(5) -0.001(4) -0.010(4) 0.025(4)
O19 0.052(5) 0.023(4) 0.030(4) 0.009(3) -0.015(4) -0.013(3)
O20 0.029(4) 0.033(4) 0.023(4) 0.005(3) 0.002(3) -0.007(3)
O21 0.038(4) 0.044(5) 0.036(5) -0.002(4) -0.008(4) -0.013(4)
O22 0.022(4) 0.038(4) 0.035(4) -0.011(3) -0.005(3) -0.002(3)
O23 0.027(4) 0.022(3) 0.027(4) 0.003(3) -0.002(3) 0.001(3)
O24 0.029(3) 0.022(3) 0.020(3) 0.000(3) 0.005(3) 0.003(3)
O25 0.023(3) 0.033(4) 0.033(4) -0.015(3) 0.009(3) 0.001(3)
O26 0.023(4) 0.027(4) 0.078(7) -0.007(4) -0.026(4) 0.004(3)
O27 0.011(3) 0.023(3) 0.029(4) -0.007(3) 0.000(3) -0.001(2)
O28 0.027(4) 0.018(3) 0.022(4) 0.002(3) -0.002(3) 0.002(3)
O29 0.029(4) 0.037(4) 0.047(5) 0.015(4) -0.016(3) -0.011(3)
O30 0.027(4) 0.043(4) 0.043(5) -0.026(4) 0.000(3) 0.010(3)
O31 0.126(5) 0.075(5) 0.075(5) 0.014(4) -0.002(5) -0.014(5)
O32 0.099(5) 0.087(5) 0.095(5) 0.016(5) 0.005(5) 0.006(5)
O33 0.101(5) 0.066(4) 0.066(5) -0.001(4) 0.010(4) -0.019(4)
O34 0.099(6) 0.041(4) 0.060(5) 0.004(4) -0.009(4) -0.013(4)
O35 0.037(4) 0.032(4) 0.030(4) -0.004(3) 0.002(3) -0.004(3)
O36 0.034(4) 0.046(5) 0.035(5) 0.010(4) 0.005(3) 0.005(3)
O37 0.024(3) 0.030(4) 0.030(4) -0.006(3) 0.008(3) -0.002(3)
O38 0.016(3) 0.032(4) 0.042(4) -0.011(4) 0.018(3) -0.006(3)
O39 0.097(7) 0.078(6) 0.090(7) 0.018(6) -0.046(6) -0.014(6)
O40 0.113(8) 0.081(7) 0.111(8) -0.021(7) -0.011(7) -0.021(6)
N1 0.013(4) 0.020(4) 0.031(5) -0.006(4) 0.000(3) 0.004(3)
N2 0.027(4) 0.020(4) 0.027(5) -0.003(4) -0.003(4) 0.002(3)
N3 0.014(4) 0.027(4) 0.026(5) -0.003(4) 0.000(3) 0.001(3)
N4 0.022(4) 0.017(4) 0.033(5) -0.005(3) -0.011(4) 0.000(3)
N5 0.031(5) 0.030(5) 0.023(5) -0.006(4) 0.002(4) 0.011(4)
N6 0.017(4) 0.022(4) 0.032(5) -0.009(4) 0.000(3) 0.002(3)
N7 0.032(5) 0.021(4) 0.020(5) -0.007(3) -0.001(4) 0.000(3)
N8 0.022(4) 0.023(4) 0.024(5) -0.002(3) -0.002(3) 0.000(3)
N9 0.025(4) 0.023(4) 0.019(4) -0.004(3) 0.007(3) -0.004(3)
N10 0.015(3) 0.018(4) 0.024(4) 0.004(3) 0.002(3) 0.000(3)
N11 0.021(4) 0.022(4) 0.020(4) -0.004(3) -0.002(3) -0.005(3)
N12 0.016(4) 0.025(4) 0.024(5) 0.001(4) 0.001(3) 0.002(3)
N13 0.017(4) 0.017(4) 0.023(4) -0.004(3) 0.005(3) -0.002(3)
N14 0.017(4) 0.023(4) 0.020(4) -0.002(3) 0.000(3) -0.003(3)
N15 0.016(4) 0.024(4) 0.020(4) 0.003(3) 0.002(3) 0.000(3)
N16 0.006(3) 0.025(4) 0.026(4) 0.000(3) 0.000(3) -0.004(3)
N17 0.013(4) 0.030(4) 0.024(4) 0.001(4) 0.005(3) 0.003(3)
N18 0.029(4) 0.020(4) 0.012(4) -0.001(3) 0.000(3) -0.001(3)
N19 0.024(4) 0.022(4) 0.013(4) 0.000(3) -0.002(3) -0.005(3)
N20 0.013(4) 0.023(4) 0.022(4) -0.005(3) 0.001(3) -0.001(3)
N21 0.018(4) 0.028(4) 0.025(5) -0.005(4) 0.001(3) 0.001(3)
N22 0.030(5) 0.023(4) 0.026(5) -0.006(4) -0.009(4) 0.000(4)
N23 0.027(4) 0.011(4) 0.034(5) 0.004(3) -0.004(4) 0.002(3)
N24 0.017(4) 0.019(4) 0.028(5) 0.002(3) -0.004(3) -0.006(3)
N25 0.019(4) 0.019(4) 0.057(6) -0.005(4) -0.002(4) 0.004(3)
N26 0.014(4) 0.030(4) 0.029(5) 0.001(4) -0.004(3) 0.008(3)
N27 0.035(5) 0.023(4) 0.031(5) -0.011(4) -0.003(4) -0.004(4)
C1 0.025(5) 0.015(4) 0.020(5) -0.010(4) -0.002(4) 0.002(4)
C2 0.019(5) 0.032(5) 0.030(6) -0.009(4) -0.002(4) 0.005(4)
C3 0.015(4) 0.016(4) 0.037(6) 0.001(4) -0.009(4) -0.001(3)
C4 0.021(4) 0.018(4) 0.030(5) -0.002(4) -0.010(4) 0.002(3)
C5 0.025(5) 0.019(5) 0.029(6) -0.013(4) -0.002(4) 0.004(4)
C6 0.021(5) 0.027(5) 0.028(6) -0.002(4) 0.001(4) 0.005(4)
C7 0.022(5) 0.023(4) 0.020(5) -0.015(4) 0.002(4) 0.001(4)
C8 0.011(4) 0.034(5) 0.028(6) -0.008(4) -0.007(4) 0.003(4)
C9 0.016(5) 0.025(5) 0.026(5) -0.004(4) 0.005(4) 0.005(4)
C10 0.013(4) 0.034(5) 0.014(5) 0.002(4) 0.004(4) 0.007(4)
C11 0.010(4) 0.035(5) 0.026(6) -0.009(5) -0.004(4) -0.004(4)
C12 0.020(5) 0.032(5) 0.021(5) 0.002(4) 0.007(4) 0.007(4)
C13 0.022(5) 0.023(5) 0.022(5) -0.005(4) -0.004(4) 0.001(4)
C14 0.008(4) 0.026(5) 0.023(5) -0.002(4) -0.005(4) 0.003(3)
C15 0.020(5) 0.025(5) 0.022(5) -0.002(4) -0.001(4) -0.004(4)
C16 0.016(5) 0.027(5) 0.024(5) 0.010(4) 0.012(4) 0.005(4)
C17 0.022(5) 0.024(5) 0.021(5) -0.003(4) -0.006(4) 0.004(4)
C18 0.028(5) 0.021(5) 0.022(5) -0.001(4) -0.001(4) 0.001(4)
C19 0.013(4) 0.026(5) 0.025(5) 0.001(4) 0.005(4) 0.007(4)
C20 0.016(4) 0.014(4) 0.028(5) -0.007(4) 0.000(4) 0.002(3)
C21 0.020(4) 0.014(4) 0.015(5) -0.001(4) 0.004(4) 0.004(3)
C22 0.011(4) 0.021(4) 0.028(5) -0.001(4) 0.010(4) -0.006(3)
C23 0.026(5) 0.014(4) 0.026(5) -0.005(4) 0.005(4) 0.004(4)
C24 0.019(4) 0.018(4) 0.027(5) -0.005(4) -0.010(4) 0.009(4)
C25 0.011(4) 0.037(5) 0.022(5) -0.001(4) 0.005(4) 0.003(4)
C26 0.023(5) 0.029(5) 0.017(5) 0.003(4) 0.002(4) 0.003(4)
C27 0.027(5) 0.024(5) 0.023(5) -0.006(4) 0.002(4) -0.006(4)
C28 0.028(5) 0.022(5) 0.013(5) -0.008(4) -0.002(4) -0.005(4)
C29 0.035(5) 0.026(5) 0.017(5) -0.001(4) -0.004(4) -0.009(4)
C30 0.015(4) 0.023(5) 0.026(6) 0.001(4) -0.002(4) -0.002(4)
C31 0.020(5) 0.024(5) 0.023(5) 0.005(4) 0.005(4) 0.000(4)
C32 0.025(5) 0.018(4) 0.034(6) -0.001(4) -0.010(4) 0.008(4)
C33 0.029(5) 0.029(5) 0.029(6) 0.008(5) -0.001(4) 0.006(4)
C34 0.018(5) 0.022(5) 0.017(5) 0.001(4) -0.011(4) 0.007(4)
C35 0.028(5) 0.020(5) 0.028(6) -0.001(4) -0.005(4) -0.006(4)
C36 0.024(5) 0.024(5) 0.026(5) -0.003(4) -0.007(4) -0.004(4)

loop_
_atom_type_symbol
_atom_type_description
_atom_type_scat_dispersion_real
_atom_type_scat_dispersion_imag
_atom_type_scat_source
C C 0.0033 0.0016 'International Tables Vol C Tables 4.2.6.8 and 6.1.1.4'
H H 0.0000 0.0000 'International Tables Vol C Tables 4.2.6.8 and 6.1.1.4'
N N 0.0061 0.0033 'International Tables Vol C Tables 4.2.6.8 and 6.1.1.4'
O O 0.0106 0.0060 'International Tables Vol C Tables 4.2.6.8 and 6.1.1.4'
Pr Pr -0.2180 2.8214 'International Tables Vol C Tables 4.2.6.8 and 6.1.1.4'
Re Re -1.0185 7.2310 'International Tables Vol C Tables 4.2.6.8 and 6.1.1.4'

loop_
_geom_angle_atom_site_label_1
_geom_angle_atom_site_label_2
_geom_angle_atom_site_label_3
_geom_angle
_geom_angle_site_symmetry_1
_geom_angle_site_symmetry_3
_geom_angle_publ_flag
O23 Pr1 O3 149.4(2) . . ?
O23 Pr1 O16 115.6(2) . . ?
O3 Pr1 O16 76.0(2) . . ?
O23 Pr1 O22 138.6(2) . . ?
O3 Pr1 O22 70.5(2) . . ?
O16 Pr1 O22 74.3(2) . . ?
O23 Pr1 O5 86.6(2) . . ?
O3 Pr1 O5 71.6(2) . . ?
O16 Pr1 O5 67.3(2) . . ?
O22 Pr1 O5 131.0(2) . . ?
O23 Pr1 O1 103.0(2) . . ?
O3 Pr1 O1 74.9(2) . . ?
O16 Pr1 O1 140.4(2) . . ?
O22 Pr1 O1 71.0(2) . . ?
O5 Pr1 O1 125.7(2) . . ?
O23 Pr1 O14 80.9(2) . . ?
O3 Pr1 O14 128.6(2) . . ?
O16 Pr1 O14 67.8(2) . . ?
O22 Pr1 O14 65.5(2) . . ?
O5 Pr1 O14 121.6(2) . . ?
O1 Pr1 O14 112.7(2) . . ?
O23 Pr1 O27 72.2(2) . . ?
O3 Pr1 O27 79.9(2) . . ?
O16 Pr1 O27 134.2(2) . . ?
O22 Pr1 O27 131.6(2) . . ?
O5 Pr1 O27 68.4(2) . . ?
O1 Pr1 O27 64.6(2) . . ?
O14 Pr1 O27 150.9(2) . . ?
O23 Pr1 O13 68.0(2) . . ?
O3 Pr1 O13 134.7(2) . . ?
O16 Pr1 O13 116.1(2) . . ?
O22 Pr1 O13 71.7(2) . . ?
O5 Pr1 O13 153.6(2) . . ?
O1 Pr1 O13 70.0(2) . . ?
O14 Pr1 O13 49.2(2) . . ?
O27 Pr1 O13 108.6(2) . . ?
O23 Pr1 O17 67.2(2) . . ?
O3 Pr1 O17 116.6(2) . . ?
O16 Pr1 O17 48.5(2) . . ?
O22 Pr1 O17 111.9(2) . . ?
O5 Pr1 O17 61.4(2) . . ?
O1 Pr1 O17 168.6(2) . . ?
O14 Pr1 O17 61.1(2) . . ?
O27 Pr1 O17 115.48(19) . . ?
O13 Pr1 O17 100.1(2) . . ?
O12 Pr2 O26 71.8(3) . . ?
O12 Pr2 O24 150.3(2) . . ?
O26 Pr2 O24 137.6(3) . . ?
O12 Pr2 O25 139.2(2) . . ?
O26 Pr2 O25 71.3(3) . . ?
O24 Pr2 O25 67.2(2) . . ?
O12 Pr2 O2 73.2(2) . . ?
O26 Pr2 O2 67.7(2) . . ?
O24 Pr2 O2 110.3(2) . . ?
O25 Pr2 O2 77.2(2) . . ?
O12 Pr2 O28 80.0(2) . . ?
O26 Pr2 O28 132.3(2) . . ?
O24 Pr2 O28 74.8(2) . . ?
O25 Pr2 O28 113.6(2) . . ?
O2 Pr2 O28 67.7(2) . . ?
O12 Pr2 O20 116.2(2) . . ?
O26 Pr2 O20 83.5(2) . . ?
O24 Pr2 O20 78.3(2) . . ?
O25 Pr2 O20 76.0(2) . . ?
O2 Pr2 O20 145.6(2) . . ?
O28 Pr2 O20 144.1(2) . . ?
O12 Pr2 O19 66.7(2) . . ?
O26 Pr2 O19 72.0(3) . . ?
O24 Pr2 O19 119.6(2) . . ?
O25 Pr2 O19 116.4(2) . . ?
O2 Pr2 O19 129.8(2) . . ?
O28 Pr2 O19 129.5(2) . . ?
O20 Pr2 O19 49.8(2) . . ?
O12 Pr2 O10 84.6(2) . . ?
O26 Pr2 O10 139.6(3) . . ?
O24 Pr2 O10 72.9(2) . . ?
O25 Pr2 O10 135.8(2) . . ?
O2 Pr2 O10 136.2(2) . . ?
O28 Pr2 O10 71.6(2) . . ?
O20 Pr2 O10 78.1(2) . . ?
O19 Pr2 O10 68.6(2) . . ?
O29 Re1 O30 108.0(4) . . ?
O29 Re1 O28 109.2(3) . . ?
O30 Re1 O28 109.6(4) . . ?
O29 Re1 O27 109.0(4) . . ?
O30 Re1 O27 108.8(3) . . ?
O28 Re1 O27 112.0(3) . . ?
O31 Re2 O33 106.9(7) . . ?
O31 Re2 O34 113.9(6) . . ?
O33 Re2 O34 108.5(5) . . ?
O31 Re2 O32 112.8(7) . . ?
O33 Re2 O32 97.3(7) . . ?
O34 Re2 O32 115.6(6) . . ?
O36 Re3 O38 109.5(4) . . ?
O36 Re3 O35 110.1(4) . . ?
O38 Re3 O35 108.0(3) . . ?
O36 Re3 O37 110.4(4) . . ?
O38 Re3 O37 108.2(3) . . ?
O35 Re3 O37 110.7(3) . . ?
C1 O1 Pr1 139.7(6) . . ?
C4 O2 Pr2 137.8(6) . . ?
C7 O3 Pr1 134.8(6) . . ?
C13 O5 Pr1 165.4(6) . . ?
C28 O10 Pr2 148.9(6) . . ?
C34 O12 Pr2 132.4(6) . . ?
N25 O13 Pr1 96.5(6) . . ?
N25 O14 Pr1 98.7(5) . . ?
N26 O16 Pr1 101.9(5) . . ?
N26 O17 Pr1 92.7(5) . . ?
N27 O19 Pr2 96.4(6) . . ?
N27 O20 Pr2 97.7(5) . . ?
Pr1 O22 H22A 139.6 . . ?
Pr1 O22 H22B 114.6 . . ?
H22A O22 H22B 93.2 . . ?
Pr1 O23 H23A 105.5 . . ?
Pr1 O23 H23B 136.1 . . ?
H23A O23 H23B 107.4 . . ?
Pr2 O24 H24A 111.3 . . ?
Pr2 O24 H24B 131.1 . . ?
H24A O24 H24B 116.2 . . ?
Pr2 O25 H25A 107.6 . . ?
Pr2 O25 H25B 114.5 . . ?
H25A O25 H25B 92.3 . . ?
Pr2 O26 H26A 125.2 . . ?
Pr2 O26 H26B 128.0 . . ?
H26A O26 H26B 105.8 . . ?
Re1 O27 Pr1 143.5(3) . . ?
Re1 O28 Pr2 141.4(3) . . ?
H39A O39 H39B 93.7 . . ?
C1 N1 C3 112.6(8) . . ?
C1 N1 C35 123.7(8) . . ?
C3 N1 C35 119.2(8) . . ?
C1 N2 C2 112.1(9) . . ?
C1 N2 C5 124.7(8) . . ?
C2 N2 C5 122.5(8) . . ?
C4 N3 C6 120.6(8) . . ?
C4 N3 C2 111.4(8) . . ?
C6 N3 C2 123.2(8) . . ?
C4 N4 C36 126.1(8) . . ?
C4 N4 C3 111.3(8) . . ?
C36 N4 C3 122.4(8) . . ?
C7 N5 C5 121.7(9) . . ?
C7 N5 C9 111.8(8) . . ?
C5 N5 C9 126.1(8) . . ?
C7 N6 C11 123.3(8) . . ?
C7 N6 C8 111.7(8) . . ?
C11 N6 C8 124.9(8) . . ?
C10 N7 C12 121.7(8) . . ?
C10 N7 C8 110.7(8) . . ?
C12 N7 C8 126.5(8) . . ?
C10 N8 C6 123.1(8) . . ?
C10 N8 C9 113.2(8) . . ?
C6 N8 C9 123.0(8) . . ?
C13 N9 C11 124.4(8) . . ?
C13 N9 C15 111.0(8) . . ?
C11 N9 C15 124.5(8) . . ?
C13 N10 C14 111.0(8) . . ?
C13 N10 C17 119.8(8) . . ?
C14 N10 C17 123.3(7) . . ?
C16 N11 C14 112.9(8) . . ?
C16 N11 C18 122.7(8) . . ?
C14 N11 C18 123.5(8) . . ?
C16 N12 C12 121.3(8) . . ?
C16 N12 C15 113.1(8) . . ?
C12 N12 C15 125.4(8) . . ?
C19 N13 C17 122.6(8) . . ?
C19 N13 C21 111.7(8) . . ?
C17 N13 C21 123.3(8) . . ?
C19 N14 C23 123.1(7) . . ?
C19 N14 C20 111.0(8) . . ?
C23 N14 C20 125.7(8) . . ?
C22 N15 C20 110.7(8) . . ?
C22 N15 C24 121.0(8) . . ?
C20 N15 C24 124.8(8) . . ?
C22 N16 C18 124.7(7) . . ?
C22 N16 C21 110.3(8) . . ?
C18 N16 C21 124.4(8) . . ?
C25 N17 C23 122.2(8) . . ?
C25 N17 C27 110.8(8) . . ?
C23 N17 C27 126.4(8) . . ?
C25 N18 C29 122.3(8) . . ?
C25 N18 C26 112.1(8) . . ?
C29 N18 C26 124.8(8) . . ?
C28 N19 C30 121.9(8) . . ?
C28 N19 C26 111.5(8) . . ?
C30 N19 C26 118.2(8) . . ?
C28 N20 C24 125.3(8) . . ?
C28 N20 C27 112.0(8) . . ?
C24 N20 C27 122.4(8) . . ?
C31 N21 C33 112.4(8) . . ?
C31 N21 C29 122.3(8) . . ?
C33 N21 C29 124.7(8) . . ?
C31 N22 C35 121.4(8) . . ?
C31 N22 C32 113.2(8) . . ?
C35 N22 C32 121.1(8) . . ?
C34 N23 C32 112.0(8) . . ?
C34 N23 C36 119.4(8) . . ?
C32 N23 C36 127.0(8) . . ?
C34 N24 C30 121.4(8) . . ?
C34 N24 C33 112.2(8) . . ?
C30 N24 C33 125.6(8) . . ?
O15 N25 O14 124.4(9) . . ?
O15 N25 O13 119.9(9) . . ?
O14 N25 O13 115.7(8) . . ?
O18 N26 O17 122.8(8) . . ?
O18 N26 O16 120.6(9) . . ?
O17 N26 O16 116.5(8) . . ?
O21 N27 O20 122.5(9) . . ?
O21 N27 O19 121.5(10) . . ?
O20 N27 O19 116.0(8) . . ?
O1 C1 N1 127.6(9) . . ?
O1 C1 N2 123.9(9) . . ?
N1 C1 N2 108.5(8) . . ?
N2 C2 N3 116.1(8) . . ?
N2 C2 C3 101.7(8) . . ?
N3 C2 C3 102.0(8) . . ?
N2 C2 H2 112.0 . . ?
N3 C2 H2 112.0 . . ?
C3 C2 H2 112.0 . . ?
N1 C3 N4 114.8(8) . . ?
N1 C3 C2 101.6(8) . . ?
N4 C3 C2 102.6(8) . . ?
N1 C3 H3 112.3 . . ?
N4 C3 H3 112.3 . . ?
C2 C3 H3 112.3 . . ?
O2 C4 N3 125.6(9) . . ?
O2 C4 N4 124.7(9) . . ?
N3 C4 N4 109.6(8) . . ?
N5 C5 N2 115.4(8) . . ?
N5 C5 H5A 108.4 . . ?
N2 C5 H5A 108.4 . . ?
N5 C5 H5B 108.4 . . ?
N2 C5 H5B 108.4 . . ?
H5A C5 H5B 107.5 . . ?
N8 C6 N3 113.3(8) . . ?
N8 C6 H6A 108.9 . . ?
N3 C6 H6A 108.9 . . ?
N8 C6 H6B 108.9 . . ?
N3 C6 H6B 108.9 . . ?
H6A C6 H6B 107.7 . . ?
O3 C7 N5 125.6(9) . . ?
O3 C7 N6 124.0(9) . . ?
N5 C7 N6 110.4(8) . . ?
N7 C8 N6 113.5(8) . . ?
N7 C8 C9 104.6(8) . . ?
N6 C8 C9 102.6(8) . . ?
N7 C8 H8 111.8 . . ?
N6 C8 H8 111.8 . . ?
C9 C8 H8 111.8 . . ?
N5 C9 N8 113.6(8) . . ?
N5 C9 C8 103.4(7) . . ?
N8 C9 C8 102.6(7) . . ?
N5 C9 H9 112.2 . . ?
N8 C9 H9 112.2 . . ?
C8 C9 H9 112.2 . . ?
O4 C10 N8 126.7(9) . . ?
O4 C10 N7 124.5(9) . . ?
N8 C10 N7 108.8(8) . . ?
N9 C11 N6 112.6(8) . . ?
N9 C11 H11A 109.1 . . ?
N6 C11 H11A 109.1 . . ?
N9 C11 H11B 109.1 . . ?
N6 C11 H11B 109.1 . . ?
H11A C11 H11B 107.8 . . ?
N12 C12 N7 114.2(8) . . ?
N12 C12 H12A 108.7 . . ?
N7 C12 H12A 108.7 . . ?
N12 C12 H12B 108.7 . . ?
N7 C12 H12B 108.7 . . ?
H12A C12 H12B 107.6 . . ?
O5 C13 N9 125.1(9) . . ?
O5 C13 N10 124.6(9) . . ?
N9 C13 N10 110.3(8) . . ?
N11 C14 N10 114.3(8) . . ?
N11 C14 C15 102.1(7) . . ?
N10 C14 C15 103.6(7) . . ?
N11 C14 H14 112.0 . . ?
N10 C14 H14 112.0 . . ?
C15 C14 H14 112.0 . . ?
N12 C15 N9 113.2(8) . . ?
N12 C15 C14 103.4(7) . . ?
N9 C15 C14 102.3(7) . . ?
N12 C15 H15 112.4 . . ?
N9 C15 H15 112.4 . . ?
C14 C15 H15 112.4 . . ?
O6 C16 N12 127.4(9) . . ?
O6 C16 N11 126.0(9) . . ?
N12 C16 N11 106.5(8) . . ?
N13 C17 N10 113.1(7) . . ?
N13 C17 H17A 109.0 . . ?
N10 C17 H17A 109.0 . . ?
N13 C17 H17B 109.0 . . ?
N10 C17 H17B 109.0 . . ?
H17A C17 H17B 107.8 . . ?
N16 C18 N11 114.2(8) . . ?
N16 C18 H18A 108.7 . . ?
N11 C18 H18A 108.7 . . ?
N16 C18 H18B 108.7 . . ?
N11 C18 H18B 108.7 . . ?
H18A C18 H18B 107.6 . . ?
O7 C19 N13 127.1(9) . . ?
O7 C19 N14 123.9(9) . . ?
N13 C19 N14 109.0(8) . . ?
N15 C20 N14 115.0(7) . . ?
N15 C20 C21 102.6(7) . . ?
N14 C20 C21 103.5(7) . . ?
N15 C20 H20 111.6 . . ?
N14 C20 H20 111.6 . . ?
C21 C20 H20 111.6 . . ?
N16 C21 N13 113.3(7) . . ?
N16 C21 C20 103.3(7) . . ?
N13 C21 C20 102.0(7) . . ?
N16 C21 H21 112.5 . . ?
N13 C21 H21 112.5 . . ?
C20 C21 H21 112.5 . . ?
O8 C22 N16 125.1(9) . . ?
O8 C22 N15 124.0(9) . . ?
N16 C22 N15 110.8(7) . . ?
N17 C23 N14 115.3(8) . . ?
N17 C23 H23C 108.5 . . ?
N14 C23 H23C 108.5 . . ?
N17 C23 H23D 108.5 . . ?
N14 C23 H23D 108.5 . . ?
H23C C23 H23D 107.5 . . ?
N15 C24 N20 113.7(8) . . ?
N15 C24 H24C 108.8 . . ?
N20 C24 H24C 108.8 . . ?
N15 C24 H24D 108.8 . . ?
N20 C24 H24D 108.8 . . ?
H24C C24 H24D 107.7 . . ?
O9 C25 N17 127.4(9) . . ?
O9 C25 N18 124.1(9) . . ?
N17 C25 N18 108.4(8) . . ?
N18 C26 N19 113.1(8) . . ?
N18 C26 C27 103.6(7) . . ?
N19 C26 C27 104.7(8) . . ?
N18 C26 H26 111.7 . . ?
N19 C26 H26 111.7 . . ?
C27 C26 H26 111.7 . . ?
N17 C27 N20 114.9(8) . . ?
N17 C27 C26 104.8(8) . . ?
N20 C27 C26 101.9(8) . . ?
N17 C27 H27 111.5 . . ?
N20 C27 H27 111.5 . . ?
C26 C27 H27 111.5 . . ?
O10 C28 N19 125.1(9) . . ?
O10 C28 N20 125.4(9) . . ?
N19 C28 N20 109.5(8) . . ?
N18 C29 N21 115.6(8) . . ?
N18 C29 H29A 108.4 . . ?
N21 C29 H29A 108.4 . . ?
N18 C29 H29B 108.4 . . ?
N21 C29 H29B 108.4 . . ?
H29A C29 H29B 107.4 . . ?
N24 C30 N19 113.1(8) . . ?
N24 C30 H30A 109.0 . . ?
N19 C30 H30A 109.0 . . ?
N24 C30 H30B 109.0 . . ?
N19 C30 H30B 109.0 . . ?
H30A C30 H30B 107.8 . . ?
O11 C31 N22 126.0(10) . . ?
O11 C31 N21 126.1(9) . . ?
N22 C31 N21 107.8(8) . . ?
N23 C32 N22 114.6(9) . . ?
N23 C32 C33 102.9(8) . . ?
N22 C32 C33 101.5(7) . . ?
N23 C32 H32 112.3 . . ?
N22 C32 H32 112.3 . . ?
C33 C32 H32 112.3 . . ?
N21 C33 N24 113.7(8) . . ?
N21 C33 C32 104.0(8) . . ?
N24 C33 C32 102.1(8) . . ?
N21 C33 H33 112.1 . . ?
N24 C33 H33 112.1 . . ?
C32 C33 H33 112.1 . . ?
O12 C34 N24 125.4(9) . . ?
O12 C34 N23 125.6(9) . . ?
N24 C34 N23 108.7(8) . . ?
N22 C35 N1 114.2(8) . . ?
N22 C35 H35A 108.7 . . ?
N1 C35 H35A 108.7 . . ?
N22 C35 H35B 108.7 . . ?
N1 C35 H35B 108.7 . . ?
H35A C35 H35B 107.6 . . ?
N4 C36 N23 114.0(8) . . ?
N4 C36 H36A 108.8 . . ?
N23 C36 H36A 108.8 . . ?
N4 C36 H36B 108.8 . . ?
N23 C36 H36B 108.8 . . ?
H36A C36 H36B 107.6 . . ?

loop_
_geom_bond_atom_site_label_1
_geom_bond_atom_site_label_2
_geom_bond_distance
_geom_bond_site_symmetry_2
_geom_bond_publ_flag
Pr1 O23 2.437(7) . ?
Pr1 O3 2.490(7) . ?
Pr1 O16 2.509(7) . ?
Pr1 O22 2.522(7) . ?
Pr1 O5 2.575(7) . ?
Pr1 O1 2.579(7) . ?
Pr1 O14 2.601(7) . ?
Pr1 O27 2.613(6) . ?
Pr1 O13 2.613(7) . ?
Pr1 O17 2.728(7) . ?
Pr2 O12 2.426(7) . ?
Pr2 O26 2.452(7) . ?
Pr2 O24 2.461(7) . ?
Pr2 O25 2.496(7) . ?
Pr2 O2 2.538(7) . ?
Pr2 O28 2.568(7) . ?
Pr2 O20 2.567(7) . ?
Pr2 O19 2.576(7) . ?
Pr2 O10 2.592(6) . ?
Re1 O29 1.709(8) . ?
Re1 O30 1.709(7) . ?
Re1 O28 1.738(6) . ?
Re1 O27 1.741(6) . ?
Re2 O31 1.678(14) . ?
Re2 O33 1.702(12) . ?
Re2 O34 1.723(10) . ?
Re2 O32 1.777(14) . ?
Re3 O36 1.705(8) . ?
Re3 O38 1.709(7) . ?
Re3 O35 1.732(8) . ?
Re3 O37 1.741(6) . ?
O1 C1 1.252(11) . ?
O2 C4 1.258(11) . ?
O3 C7 1.255(12) . ?
O4 C10 1.227(12) . ?
O5 C13 1.254(12) . ?
O6 C16 1.218(12) . ?
O7 C19 1.235(12) . ?
O8 C22 1.258(11) . ?
O9 C25 1.213(12) . ?
O10 C28 1.241(12) . ?
O11 C31 1.215(12) . ?
O12 C34 1.225(12) . ?
O13 N25 1.311(11) . ?
O14 N25 1.253(12) . ?
O15 N25 1.200(12) . ?
O16 N26 1.293(11) . ?
O17 N26 1.245(11) . ?
O18 N26 1.209(12) . ?
O19 N27 1.291(11) . ?
O20 N27 1.260(12) . ?
O21 N27 1.205(11) . ?
O22 H22A 0.9968 . ?
O22 H22B 0.8751 . ?
O23 H23A 0.8120 . ?
O23 H23B 0.7992 . ?
O24 H24A 0.8338 . ?
O24 H24B 0.7898 . ?
O25 H25A 0.9192 . ?
O25 H25B 0.8875 . ?
O26 H26A 0.7906 . ?
O26 H26B 0.8608 . ?
O39 H39A 0.9875 . ?
O39 H39B 1.0033 . ?
N1 C1 1.323(13) . ?
N1 C3 1.449(11) . ?
N1 C35 1.468(13) . ?
N2 C1 1.371(13) . ?
N2 C2 1.429(13) . ?
N2 C5 1.454(14) . ?
N3 C4 1.348(13) . ?
N3 C6 1.476(13) . ?
N3 C2 1.475(13) . ?
N4 C4 1.371(13) . ?
N4 C36 1.433(13) . ?
N4 C3 1.457(12) . ?
N5 C7 1.338(13) . ?
N5 C5 1.433(13) . ?
N5 C9 1.455(13) . ?
N6 C7 1.351(13) . ?
N6 C11 1.451(13) . ?
N6 C8 1.460(12) . ?
N7 C10 1.397(13) . ?
N7 C12 1.445(13) . ?
N7 C8 1.455(12) . ?
N8 C10 1.354(13) . ?
N8 C6 1.439(13) . ?
N8 C9 1.457(13) . ?
N9 C13 1.341(13) . ?
N9 C11 1.438(13) . ?
N9 C15 1.464(12) . ?
N10 C13 1.373(12) . ?
N10 C14 1.437(12) . ?
N10 C17 1.455(12) . ?
N11 C16 1.408(12) . ?
N11 C14 1.443(12) . ?
N11 C18 1.461(13) . ?
N12 C16 1.362(13) . ?
N12 C12 1.443(12) . ?
N12 C15 1.454(12) . ?
N13 C19 1.357(12) . ?
N13 C17 1.437(13) . ?
N13 C21 1.468(11) . ?
N14 C19 1.382(13) . ?
N14 C23 1.444(13) . ?
N14 C20 1.447(11) . ?
N15 C22 1.367(12) . ?
N15 C20 1.441(11) . ?
N15 C24 1.447(13) . ?
N16 C22 1.340(13) . ?
N16 C18 1.421(13) . ?
N16 C21 1.462(11) . ?
N17 C25 1.376(13) . ?
N17 C23 1.423(12) . ?
N17 C27 1.456(12) . ?
N18 C25 1.379(13) . ?
N18 C29 1.426(13) . ?
N18 C26 1.443(13) . ?
N19 C28 1.351(13) . ?
N19 C30 1.460(12) . ?
N19 C26 1.459(12) . ?
N20 C28 1.348(12) . ?
N20 C24 1.454(12) . ?
N20 C27 1.488(12) . ?
N21 C31 1.390(13) . ?
N21 C33 1.443(13) . ?
N21 C29 1.458(13) . ?
N22 C31 1.367(13) . ?
N22 C35 1.447(13) . ?
N22 C32 1.472(13) . ?
N23 C34 1.376(12) . ?
N23 C32 1.438(13) . ?
N23 C36 1.466(13) . ?
N24 C34 1.350(13) . ?
N24 C30 1.450(12) . ?
N24 C33 1.473(13) . ?
C2 C3 1.559(16) . ?
C2 H2 0.9800 . ?
C3 H3 0.9800 . ?
C5 H5A 0.9700 . ?
C5 H5B 0.9700 . ?
C6 H6A 0.9700 . ?
C6 H6B 0.9700 . ?
C8 C9 1.550(14) . ?
C8 H8 0.9800 . ?
C9 H9 0.9800 . ?
C11 H11A 0.9700 . ?
C11 H11B 0.9700 . ?
C12 H12A 0.9700 . ?
C12 H12B 0.9700 . ?
C14 C15 1.556(13) . ?
C14 H14 0.9800 . ?
C15 H15 0.9800 . ?
C17 H17A 0.9700 . ?
C17 H17B 0.9700 . ?
C18 H18A 0.9700 . ?
C18 H18B 0.9700 . ?
C20 C21 1.550(14) . ?
C20 H20 0.9800 . ?
C21 H21 0.9800 . ?
C23 H23C 0.9700 . ?
C23 H23D 0.9700 . ?
C24 H24C 0.9700 . ?
C24 H24D 0.9700 . ?
C26 C27 1.520(14) . ?
C26 H26 0.9800 . ?
C27 H27 0.9800 . ?
C29 H29A 0.9700 . ?
C29 H29B 0.9700 . ?
C30 H30A 0.9700 . ?
C30 H30B 0.9700 . ?
C32 C33 1.572(15) . ?
C32 H32 0.9800 . ?
C33 H33 0.9800 . ?
C35 H35A 0.9700 . ?
C35 H35B 0.9700 . ?
C36 H36A 0.9700 . ?
C36 H36B 0.9700 . ?

loop_
_geom_hbond_atom_site_label_D
_geom_hbond_atom_site_label_H
_geom_hbond_atom_site_label_A
_geom_hbond_distance_DH
_geom_hbond_distance_HA
_geom_hbond_distance_DA
_geom_hbond_angle_DHA
_geom_hbond_site_symmetry_A
O22 H22A O35 1.00 1.77 2.741(11) 163.2 .
O22 H22B O37 0.88 2.13 2.848(10) 138.3 3
O23 H23A O7 0.81 1.98 2.748(9) 157.7 .
O23 H23B O11 0.80 2.07 2.721(9) 137.9 .
O24 H24A O4 0.83 2.18 2.912(10) 146.5 .
O24 H24B O8 0.79 1.93 2.686(9) 160.0 .
O25 H25A O7 0.92 1.94 2.779(9) 150.6 1_455
O25 H25B O17 0.89 2.25 2.935(9) 134.3 1_455
O26 H26A O9 0.79 1.90 2.628(10) 153.8 1_455
O39 H39A O40 0.99 1.94 2.85(2) 151.5 1_455
